data_7000664
loop_
_publ_author_name
'Klap\"otke, Thomas M.'
'Sabat\'e, Carles Mir\'o'
'Rasp, Matthias'

_publ_section_title
;
 Alkali and transition metal (Ag, Cu) salts of bridged 5-nitrotetrazole
 derivatives for energetic applications
;
_journal_issue 10
_journal_name_full 'Dalton Transactions'
_journal_page_first 1825
_journal_page_last 1834
_journal_paper_doi 10.1039/b818531j
_journal_year 2009
_chemical_formula_moiety 'C6 H8 N18 O6 Rb2 '
_chemical_formula_sum 'C6 H8 N18 O6 Rb2'
_chemical_formula_weight 599.24
_space_group_IT_number 2
_symmetry_cell_setting triclinic
_symmetry_space_group_name_Hall '-P 1'
_symmetry_space_group_name_H-M 'P -1'
_audit_creation_date 2008-09-01T19:17:49-00:00
_audit_creation_method 'WinGX routine CIF_UPDATE'
_cell_angle_alpha 78.960(5)
_cell_angle_beta 85.340(4)
_cell_angle_gamma 71.073(5)
_cell_formula_units_Z 2
_cell_length_a 7.5518(4)
_cell_length_b 7.5556(4)
_cell_length_c 18.2305(9)
_cell_measurement_reflns_used 4789
_cell_measurement_temperature 100(2)
_cell_measurement_theta_max 29.9985
_cell_measurement_theta_min 3.7206
_cell_volume 965.55(9)
_computing_cell_refinement
;
CrysAlis RED, Oxford Diffraction Ltd.,
Version 1.171.27p5 beta (release 01-04-2005 CrysAlis171 .NET)
(compiled Apr 1 2005,17:53:34)
;
_computing_data_collection
;
CrysAlis CCD, Oxford Diffraction Ltd.,
Version 1.171.27p5 beta (release 01-04-2005 CrysAlis171 .NET)
(compiled Apr 1 2005,17:53:34)
;
_computing_data_reduction
;
CrysAlis RED, Oxford Diffraction Ltd.,
Version 1.171.27p5 beta (release 01-04-2005 CrysAlis171 .NET)
(compiled Apr 1 2005,17:53:34)
;
_computing_molecular_graphics 'Ortep-3 for Windows (Farrugia, 1997)'
_computing_publication_material 'WinGX publication routines (Farrugia, 1999)'
_computing_structure_refinement 'SHELXL-97 (Sheldrick, 1997)'
_computing_structure_solution 'SHELXS-97 (Sheldrick, 1997)'
_diffrn_measured_fraction_theta_full 0.981
_diffrn_measured_fraction_theta_max 0.981
_diffrn_measurement_device 'CCD camera on \k-goniostat'
_diffrn_measurement_device_type 'Oxford Xcalibur3 CCD area detector'
_diffrn_measurement_method 'omega scan'
_diffrn_radiation_probe x-ray
_diffrn_radiation_type MoK\a
_diffrn_radiation_wavelength 0.71073
_diffrn_reflns_av_R_equivalents 0.0304
_diffrn_reflns_av_sigmaI/netI 0.0715
_diffrn_reflns_limit_h_max 10
_diffrn_reflns_limit_h_min -10
_diffrn_reflns_limit_k_max 10
_diffrn_reflns_limit_k_min -10
_diffrn_reflns_limit_l_max 25
_diffrn_reflns_limit_l_min -25
_diffrn_reflns_number 12858
_diffrn_reflns_theta_full 30.07
_diffrn_reflns_theta_max 30.07
_diffrn_reflns_theta_min 3.73
_exptl_absorpt_coefficient_mu 5.141
_exptl_absorpt_correction_T_max 0.773
_exptl_absorpt_correction_T_min 0.407
_exptl_absorpt_correction_type multi-scan
_exptl_absorpt_process_details
;
CrysAlis RED, Oxford Diffraction Ltd.,
Version 1.171.31.7 (release 18-10-2006 CrysAlis171 .NET)
(compiled Oct 18 2006,16:28:17)
Empirical absorption correction using spherical harmonics,
implemented in SCALE3 ABSPACK scaling algorithm.
;
_exptl_crystal_colour colorless
_exptl_crystal_density_diffrn 2.061
_exptl_crystal_density_method 'not measured'
_exptl_crystal_description platelet
_exptl_crystal_F_000 584
_exptl_crystal_size_max 0.30
_exptl_crystal_size_mid 0.15
_exptl_crystal_size_min 0.05
_refine_diff_density_max 0.681
_refine_diff_density_min -0.533
_refine_diff_density_rms 0.089
_refine_ls_extinction_expression Fc^*^=kFc[1+0.001xFc^2^\l^3^/sin(2\q)]^-1/4^
_refine_ls_extinction_method none
_refine_ls_goodness_of_fit_ref 0.917
_refine_ls_hydrogen_treatment mixed
_refine_ls_matrix_type full
_refine_ls_number_parameters 305
_refine_ls_number_reflns 5580
_refine_ls_number_restraints 0
_refine_ls_restrained_S_all 0.917
_refine_ls_R_factor_all 0.0651
_refine_ls_R_factor_gt 0.0271
_refine_ls_shift/su_max 0.001
_refine_ls_shift/su_mean 0.000
_refine_ls_structure_factor_coef Fsqd
_refine_ls_weighting_details 'calc w=1/[\s^2^(Fo^2^)+(0.0338P)^2^+0.4333P] where P=(Fo^2^+2Fc^2^)/3'
_refine_ls_weighting_scheme calc
_refine_ls_wR_factor_gt 0.0465
_refine_ls_wR_factor_ref 0.0559
_reflns_number_gt 3400
_reflns_number_total 5580
_reflns_threshold_expression >2sigma(I)
_cod_data_source_file b818531j.txt
_cod_data_source_block dx121-RbNTTz_H2O
_cod_depositor_comments
;
The following automatic conversions were performed:
'_symmetry_cell_setting' value 'Triclinic' changed to 'triclinic'
according to '/home/saulius/struct/CIF-dictionaries/cif_core.dic'
dictionary named 'cif_core.dic' version 2.4.1 from 2010-06-29.

Automatic conversion script
Id: cif_fix_enum 1527 2010-12-29 10:47:43Z saulius 
;
_cod_original_formula_sum 'C6 H8 N18 O6 Rb2 '
_cod_database_code 7000664

loop_
_symmetry_equiv_pos_as_xyz
'x, y, z'
'-x, -y, -z'

loop_
_atom_site_label
_atom_site_type_symbol
_atom_site_fract_x
_atom_site_fract_y
_atom_site_fract_z
_atom_site_U_iso_or_equiv
_atom_site_adp_type
_atom_site_occupancy
_atom_site_symmetry_multiplicity
_atom_site_calc_flag
_atom_site_refinement_flags
_atom_site_disorder_assembly
_atom_site_disorder_group
Rb2 Rb -0.29272(3) 1.15832(3) -0.003402(13) 0.02608(7) Uani 1 1 d . . .
Rb1 Rb -0.35439(4) 0.67580(4) 0.427345(13) 0.03474(8) Uani 1 1 d . . .
O6 O 0.0073(3) 1.0511(3) -0.11450(12) 0.0333(4) Uani 1 1 d . . .
O3 O -0.5271(2) 0.5436(2) 0.30339(11) 0.0382(4) Uani 1 1 d . . .
N6 N -0.0864(3) 0.6586(3) 0.06428(11) 0.0304(5) Uani 1 1 d . . .
N3 N 0.0611(3) 0.3692(3) 0.21715(10) 0.0242(4) Uani 1 1 d . . .
O4 O -0.6523(3) 0.5993(3) 0.19458(12) 0.0516(6) Uani 1 1 d . . .
O5 O -0.7070(3) 0.7338(3) 0.51150(13) 0.0384(5) Uani 1 1 d . . .
O1 O 0.3529(3) 0.1692(3) 0.40345(11) 0.0598(6) Uani 1 1 d . . .
N12 N -0.4066(2) 1.0165(2) 0.22467(10) 0.0209(4) Uani 1 1 d . . .
N15 N -0.1553(3) 1.0176(3) 0.37175(11) 0.0336(5) Uani 1 1 d . . .
N11 N -0.4315(3) 0.8642(3) 0.26771(10) 0.0238(4) Uani 1 1 d . . .
N14 N -0.5443(3) 0.9157(3) 0.15337(11) 0.0284(5) Uani 1 1 d . . .
N2 N 0.1920(3) 0.2754(3) 0.26693(11) 0.0268(5) Uani 1 1 d . . .
C5 C -0.3252(3) 1.1436(3) 0.25152(13) 0.0260(5) Uani 1 1 d . . .
H5A H -0.4184 1.2243 0.2810 0.031 Uiso 1 1 calc R . .
H5B H -0.2892 1.2248 0.2091 0.031 Uiso 1 1 calc R . .
N016 N 0.0070(3) 0.9402(3) 0.27006(12) 0.0354(5) Uani 1 1 d . . .
N17 N 0.1175(3) 0.8622(3) 0.33001(12) 0.0380(5) Uani 1 1 d . . .
N1 N 0.1974(3) 0.2873(4) 0.39846(13) 0.0445(6) Uani 1 1 d . . .
N13 N -0.4728(3) 1.0525(3) 0.15641(11) 0.0277(5) Uani 1 1 d . . .
N5 N -0.0603(3) 0.4674(3) 0.31636(12) 0.0374(5) Uani 1 1 d . . .
N16 N 0.0218(3) 0.9080(3) 0.39041(12) 0.0345(5) Uani 1 1 d . . .
C6 C -0.1568(3) 1.0333(3) 0.29831(13) 0.0219(5) Uani 1 1 d . . .
N8 N -0.3295(3) 0.5930(3) 0.03635(12) 0.0386(6) Uani 1 1 d . . .
N4 N -0.0912(3) 0.4839(3) 0.24440(11) 0.0333(5) Uani 1 1 d . . .
C2 C 0.0861(3) 0.3475(3) 0.13807(12) 0.0273(5) Uani 1 1 d . . .
H2A H 0.0977 0.2179 0.1341 0.033 Uiso 1 1 calc R . .
H2B H 0.2003 0.3723 0.1180 0.033 Uiso 1 1 calc R . .
N7 N -0.2496(3) 0.7269(3) 0.02794(12) 0.0364(5) Uani 1 1 d . . .
N9 N -0.2213(3) 0.4349(3) 0.07880(12) 0.0319(5) Uani 1 1 d . . .
N10 N -0.5692(3) 0.6375(3) 0.24096(13) 0.0331(5) Uani 1 1 d . . .
O2 O 0.1096(3) 0.3669(4) 0.44865(11) 0.0696(7) Uani 1 1 d . . .
C1 C 0.1099(3) 0.3415(3) 0.32652(13) 0.0279(6) Uani 1 1 d . . .
C3 C -0.0758(3) 0.4814(3) 0.09372(12) 0.0224(5) Uani 1 1 d . . .
C4 C -0.5175(3) 0.8083(3) 0.22069(13) 0.0216(5) Uani 1 1 d . . .
H5 H -0.016(5) 1.077(5) -0.160(2) 0.091(14) Uiso 1 1 d . . .
H6 H 0.021(4) 1.148(4) -0.1076(15) 0.042(9) Uiso 1 1 d . . .
H7 H -0.740(4) 0.795(4) 0.5412(14) 0.044(8) Uiso 1 1 d . . .
H8 H -0.795(6) 0.783(6) 0.485(2) 0.104(16) Uiso 1 1 d . . .

loop_
_atom_site_aniso_label
_atom_site_aniso_U_11
_atom_site_aniso_U_22
_atom_site_aniso_U_33
_atom_site_aniso_U_23
_atom_site_aniso_U_13
_atom_site_aniso_U_12
Rb2 0.02626(14) 0.02595(13) 0.02289(13) -0.00394(10) -0.00450(10) -0.00325(10)
Rb1 0.04293(17) 0.03955(16) 0.02148(14) -0.00223(11) 0.00012(11) -0.01461(13)
O6 0.0398(11) 0.0283(11) 0.0323(12) -0.0036(9) -0.0053(9) -0.0111(9)
O3 0.0424(11) 0.0219(10) 0.0480(12) -0.0026(9) -0.0048(9) -0.0080(8)
N6 0.0400(13) 0.0262(11) 0.0252(11) -0.0019(9) -0.0079(10) -0.0104(10)
N3 0.0223(11) 0.0284(11) 0.0214(11) -0.0020(8) -0.0031(8) -0.0080(9)
O4 0.0616(14) 0.0397(12) 0.0654(15) -0.0123(10) -0.0251(11) -0.0248(10)
O5 0.0356(12) 0.0392(12) 0.0345(12) -0.0119(10) -0.0032(10) 0.0001(9)
O1 0.0445(13) 0.0899(18) 0.0377(12) 0.0078(11) -0.0179(10) -0.0183(13)
N12 0.0206(10) 0.0190(10) 0.0213(10) -0.0026(8) -0.0027(8) -0.0038(8)
N15 0.0285(12) 0.0442(13) 0.0258(12) -0.0067(10) -0.0062(9) -0.0067(10)
N11 0.0257(11) 0.0192(10) 0.0257(11) -0.0005(8) -0.0032(9) -0.0072(9)
N14 0.0246(11) 0.0321(12) 0.0294(12) -0.0092(9) -0.0045(9) -0.0070(9)
N2 0.0224(11) 0.0322(12) 0.0233(11) 0.0012(9) -0.0059(9) -0.0074(9)
C5 0.0293(14) 0.0216(12) 0.0291(14) -0.0046(10) -0.0030(11) -0.0101(11)
N016 0.0288(12) 0.0444(14) 0.0300(13) -0.0077(10) -0.0010(10) -0.0067(11)
N17 0.0275(12) 0.0455(14) 0.0371(14) -0.0099(11) -0.0036(10) -0.0037(11)
N1 0.0394(15) 0.0687(18) 0.0292(14) 0.0004(13) -0.0062(12) -0.0261(14)
N13 0.0263(11) 0.0341(12) 0.0218(11) -0.0033(9) -0.0051(9) -0.0080(9)
N5 0.0371(14) 0.0478(14) 0.0241(12) -0.0072(10) 0.0019(10) -0.0092(11)
N16 0.0307(13) 0.0404(13) 0.0302(12) -0.0039(10) -0.0089(10) -0.0077(10)
C6 0.0235(13) 0.0215(12) 0.0229(13) -0.0059(10) -0.0019(10) -0.0085(10)
N8 0.0326(13) 0.0358(13) 0.0423(14) -0.0098(11) -0.0136(11) 0.0011(11)
N4 0.0297(12) 0.0369(13) 0.0262(12) -0.0085(10) 0.0015(9) 0.0004(10)
C2 0.0288(14) 0.0311(14) 0.0219(13) -0.0063(10) -0.0023(10) -0.0079(11)
N7 0.0475(14) 0.0262(12) 0.0284(12) -0.0039(9) -0.0075(10) -0.0008(11)
N9 0.0289(12) 0.0280(12) 0.0373(13) -0.0044(10) -0.0125(10) -0.0049(10)
N10 0.0300(12) 0.0217(11) 0.0470(15) -0.0086(11) -0.0061(11) -0.0045(10)
O2 0.0704(16) 0.118(2) 0.0259(12) -0.0219(13) 0.0000(11) -0.0312(15)
C1 0.0283(14) 0.0353(15) 0.0212(13) 0.0006(11) -0.0043(11) -0.0139(12)
C3 0.0247(13) 0.0233(13) 0.0185(12) -0.0046(10) -0.0056(10) -0.0050(10)
C4 0.0187(12) 0.0171(12) 0.0267(13) -0.0045(10) -0.0049(10) -0.0012(10)

loop_
_geom_angle_atom_site_label_1
_geom_angle_atom_site_label_2
_geom_angle_atom_site_label_3
_geom_angle
_geom_angle_site_symmetry_1
_geom_angle_site_symmetry_3
_geom_angle_publ_flag
N8 Rb2 O6 125.39(6) 2_475 . ?
N8 Rb2 N9 91.31(6) 2_475 1_565 ?
O6 Rb2 N9 109.75(6) . 1_565 ?
N8 Rb2 O6 146.88(6) 2_475 2_575 ?
O6 Rb2 O6 87.34(6) . 2_575 ?
N9 Rb2 O6 70.31(6) 1_565 2_575 ?
N8 Rb2 N7 114.54(6) 2_475 . ?
O6 Rb2 N7 83.93(6) . . ?
N9 Rb2 N7 136.59(6) 1_565 . ?
O6 Rb2 N7 69.42(6) 2_575 . ?
N8 Rb2 N13 83.32(6) 2_475 . ?
O6 Rb2 N13 148.39(5) . . ?
N9 Rb2 N13 79.13(5) 1_565 . ?
O6 Rb2 N13 66.63(5) 2_575 . ?
N7 Rb2 N13 70.63(5) . . ?
N8 Rb2 N14 67.57(5) 2_475 2_475 ?
O6 Rb2 N14 69.08(6) . 2_475 ?
N9 Rb2 N14 148.12(5) 1_565 2_475 ?
O6 Rb2 N14 139.26(5) 2_575 2_475 ?
N7 Rb2 N14 75.24(5) . 2_475 ?
N13 Rb2 N14 119.41(5) . 2_475 ?
N8 Rb2 N7 23.12(5) 2_475 2_475 ?
O6 Rb2 N7 127.01(6) . 2_475 ?
N9 Rb2 N7 109.28(5) 1_565 2_475 ?
O6 Rb2 N7 139.55(5) 2_575 2_475 ?
N7 Rb2 N7 91.44(5) . 2_475 ?
N13 Rb2 N7 73.53(5) . 2_475 ?
N14 Rb2 N7 58.81(5) 2_475 2_475 ?
N8 Rb2 N8 72.10(6) 2_475 1_565 ?
O6 Rb2 N8 110.32(6) . 1_565 ?
N9 Rb2 N8 23.03(5) 1_565 1_565 ?
O6 Rb2 N8 93.27(5) 2_575 1_565 ?
N7 Rb2 N8 157.53(5) . 1_565 ?
N13 Rb2 N8 89.66(5) . 1_565 ?
N14 Rb2 N8 125.50(5) 2_475 1_565 ?
N7 Rb2 N8 93.19(5) 2_475 1_565 ?
N8 Rb2 N6 118.11(6) 2_475 2_575 ?
O6 Rb2 N6 49.25(5) . 2_575 ?
N9 Rb2 N6 60.93(5) 1_565 2_575 ?
O6 Rb2 N6 77.56(5) 2_575 2_575 ?
N7 Rb2 N6 123.45(5) . 2_575 ?
N13 Rb2 N6 133.48(5) . 2_575 ?
N14 Rb2 N6 107.08(5) 2_475 2_575 ?
N7 Rb2 N6 139.47(5) 2_475 2_575 ?
N8 Rb2 N6 63.00(5) 1_565 2_575 ?
N8 Rb2 N6 134.65(6) 2_475 . ?
O6 Rb2 N6 78.23(5) . . ?
N9 Rb2 N6 118.56(5) 1_565 . ?
O6 Rb2 N6 48.79(5) 2_575 . ?
N7 Rb2 N6 21.68(5) . . ?
N13 Rb2 N6 71.19(5) . . ?
N14 Rb2 N6 92.83(5) 2_475 . ?
N7 Rb2 N6 111.69(5) 2_475 . ?
N8 Rb2 N6 141.56(5) 1_565 . ?
N6 Rb2 N6 106.50(4) 2_575 . ?
N8 Rb2 O4 66.67(6) 2_475 2_475 ?
O6 Rb2 O4 59.55(5) . 2_475 ?
N9 Rb2 O4 104.27(5) 1_565 2_475 ?
O6 Rb2 O4 143.26(5) 2_575 2_475 ?
N7 Rb2 O4 117.63(5) . 2_475 ?
N13 Rb2 O4 149.76(5) . 2_475 ?
N14 Rb2 O4 46.24(5) 2_475 2_475 ?
N7 Rb2 O4 77.12(5) 2_475 2_475 ?
N8 Rb2 O4 84.83(5) 1_565 2_475 ?
N6 Rb2 O4 68.91(4) 2_575 2_475 ?
N6 Rb2 O4 127.94(4) . 2_475 ?
N8 Rb2 H6 123.2(5) 2_475 . ?
O6 Rb2 H6 15.8(6) . . ?
N9 Rb2 H6 94.7(6) 1_565 . ?
O6 Rb2 H6 86.6(5) 2_575 . ?
N7 Rb2 H6 98.5(6) . . ?
N13 Rb2 H6 153.2(5) . . ?
N14 Rb2 H6 79.0(6) 2_475 . ?
N7 Rb2 H6 132.5(5) 2_475 . ?
N8 Rb2 H6 94.6(6) 1_565 . ?
N6 Rb2 H6 33.8(6) 2_575 . ?
N6 Rb2 H6 89.7(6) . . ?
O4 Rb2 H6 57.1(5) 2_475 . ?
O5 Rb1 O2 98.21(7) . 2_566 ?
O5 Rb1 O5 84.32(6) . 2_466 ?
O2 Rb1 O5 81.35(7) 2_566 2_466 ?
O5 Rb1 N11 109.20(6) . . ?
O2 Rb1 N11 142.03(6) 2_566 . ?
O5 Rb1 N11 126.06(6) 2_466 . ?
O5 Rb1 N5 151.15(6) . . ?
O2 Rb1 N5 99.95(6) 2_566 . ?
O5 Rb1 N5 76.51(6) 2_466 . ?
N11 Rb1 N5 67.53(5) . . ?
O5 Rb1 O3 89.42(6) . . ?
O2 Rb1 O3 156.63(6) 2_566 . ?
O5 Rb1 O3 77.46(6) 2_466 . ?
N11 Rb1 O3 51.80(5) . . ?
N5 Rb1 O3 65.65(5) . . ?
O5 Rb1 N15 123.38(6) . . ?
O2 Rb1 N15 76.18(6) 2_566 . ?
O5 Rb1 N15 146.22(5) 2_466 . ?
N11 Rb1 N15 66.96(5) . . ?
N5 Rb1 N15 82.86(5) . . ?
O3 Rb1 N15 117.68(5) . . ?
O5 Rb1 O1 66.06(6) . 2_566 ?
O2 Rb1 O1 38.20(6) 2_566 2_566 ?
O5 Rb1 O1 98.11(6) 2_466 2_566 ?
N11 Rb1 O1 135.52(5) . 2_566 ?
N5 Rb1 O1 137.41(5) . 2_566 ?
O3 Rb1 O1 155.46(5) . 2_566 ?
N15 Rb1 O1 79.36(5) . 2_566 ?
O5 Rb1 O2 137.31(6) . . ?
O2 Rb1 O2 54.57(7) 2_566 . ?
O5 Rb1 O2 61.50(6) 2_466 . ?
N11 Rb1 O2 111.48(5) . . ?
N5 Rb1 O2 47.15(5) . . ?
O3 Rb1 O2 105.71(5) . . ?
N15 Rb1 O2 84.86(5) . . ?
O1 Rb1 O2 92.70(5) 2_566 . ?
O5 Rb1 N1 81.31(6) . 2_566 ?
O2 Rb1 N1 18.61(6) 2_566 2_566 ?
O5 Rb1 N1 87.38(6) 2_466 2_566 ?
N11 Rb1 N1 145.00(5) . 2_566 ?
N5 Rb1 N1 118.55(6) . 2_566 ?
O3 Rb1 N1 162.97(5) . 2_566 ?
N15 Rb1 N1 79.29(5) . 2_566 ?
O1 Rb1 N1 19.85(5) 2_566 2_566 ?
O2 Rb1 N1 72.89(6) . 2_566 ?
O5 Rb1 O1 66.57(5) . 1_465 ?
O2 Rb1 O1 104.34(6) 2_566 1_465 ?
O5 Rb1 O1 150.78(5) 2_466 1_465 ?
N11 Rb1 O1 65.66(5) . 1_465 ?
N5 Rb1 O1 128.95(5) . 1_465 ?
O3 Rb1 O1 98.96(4) . 1_465 ?
N15 Rb1 O1 60.95(5) . 1_465 ?
O1 Rb1 O1 73.01(5) 2_566 1_465 ?
O2 Rb1 O1 144.56(5) . 1_465 ?
N1 Rb1 O1 90.47(6) 2_566 1_465 ?
O5 Rb1 Rb1 42.72(4) . 2_466 ?
O2 Rb1 Rb1 89.58(5) 2_566 2_466 ?
O5 Rb1 Rb1 41.59(4) 2_466 2_466 ?
N11 Rb1 Rb1 128.37(4) . 2_466 ?
N5 Rb1 Rb1 115.17(4) . 2_466 ?
O3 Rb1 Rb1 81.10(3) . 2_466 ?
N15 Rb1 Rb1 159.04(4) . 2_466 ?
O1 Rb1 Rb1 79.95(4) 2_566 2_466 ?
O2 Rb1 Rb1 99.45(4) . 2_466 ?
N1 Rb1 Rb1 82.42(4) 2_566 2_466 ?
O1 Rb1 Rb1 109.30(4) 1_465 2_466 ?
O5 Rb1 H8 13.1(7) . . ?
O2 Rb1 H8 110.5(7) 2_566 . ?
O5 Rb1 H8 90.7(7) 2_466 . ?
N11 Rb1 H8 96.2(7) . . ?
N5 Rb1 H8 144.8(7) . . ?
O3 Rb1 H8 79.7(7) . . ?
N15 Rb1 H8 120.6(7) . . ?
O1 Rb1 H8 76.2(7) 2_566 . ?
O2 Rb1 H8 148.7(7) . . ?
N1 Rb1 H8 93.0(7) 2_566 . ?
O1 Rb1 H8 60.3(7) 1_465 . ?
Rb1 Rb1 H8 50.1(7) 2_466 . ?
Rb2 O6 Rb2 92.66(6) . 2_575 ?
Rb2 O6 H5 121(2) . . ?
Rb2 O6 H5 146(2) 2_575 . ?
Rb2 O6 H6 80(2) . . ?
Rb2 O6 H6 88(2) 2_575 . ?
H5 O6 H6 102(3) . . ?
N10 O3 Rb1 124.11(14) . . ?
C3 N6 N7 104.01(19) . . ?
C3 N6 Rb2 127.48(15) . 2_575 ?
N7 N6 Rb2 121.03(14) . 2_575 ?
C3 N6 Rb2 159.02(16) . . ?
N7 N6 Rb2 58.58(12) . . ?
Rb2 N6 Rb2 73.50(4) 2_575 . ?
N4 N3 N2 114.35(18) . . ?
N4 N3 C2 123.50(18) . . ?
N2 N3 C2 122.15(19) . . ?
N10 O4 Rb2 123.86(16) . 2_475 ?
Rb1 O5 Rb1 95.68(6) . 2_466 ?
Rb1 O5 H7 126(2) . . ?
Rb1 O5 H7 112(2) 2_466 . ?
Rb1 O5 H8 112(3) . . ?
Rb1 O5 H8 114(3) 2_466 . ?
H7 O5 H8 98(3) . . ?
N1 O1 Rb1 83.03(16) . 2_566 ?
N1 O1 Rb1 149.64(18) . 1_645 ?
Rb1 O1 Rb1 106.99(5) 2_566 1_645 ?
N11 N12 N13 114.41(18) . . ?
N11 N12 C5 123.01(18) . . ?
N13 N12 C5 122.43(18) . . ?
C6 N15 N16 104.21(19) . . ?
C6 N15 Rb1 101.00(14) . . ?
N16 N15 Rb1 96.44(14) . . ?
C4 N11 N12 99.92(17) . . ?
C4 N11 Rb1 124.63(14) . . ?
N12 N11 Rb1 135.37(13) . . ?
N13 N14 C4 104.73(18) . . ?
N13 N14 Rb2 126.18(14) . 2_475 ?
C4 N14 Rb2 128.76(15) . 2_475 ?
C1 N2 N3 100.05(19) . . ?
N12 C5 C6 111.34(18) . . ?
N12 C5 H5A 109.4 . . ?
C6 C5 H5A 109.4 . . ?
N12 C5 H5B 109.4 . . ?
C6 C5 H5B 109.4 . . ?
H5A C5 H5B 108.0 . . ?
C6 N016 N17 104.35(19) . . ?
N16 N17 N016 109.42(19) . . ?
O1 N1 O2 125.9(2) . . ?
O1 N1 C1 117.4(2) . . ?
O2 N1 C1 116.6(2) . . ?
O1 N1 Rb1 77.12(15) . 2_566 ?
O2 N1 Rb1 50.22(14) . 2_566 ?
C1 N1 Rb1 160.46(18) . 2_566 ?
N14 N13 N12 105.82(18) . . ?
N14 N13 Rb2 108.05(13) . . ?
N12 N13 Rb2 131.41(14) . . ?
N4 N5 C1 104.3(2) . . ?
N4 N5 Rb1 123.73(15) . . ?
C1 N5 Rb1 131.92(16) . . ?
N17 N16 N15 109.34(19) . . ?
N15 C6 N016 112.7(2) . . ?
N15 C6 C5 124.0(2) . . ?
N016 C6 C5 123.3(2) . . ?
N7 N8 N9 109.29(19) . . ?
N7 N8 Rb2 97.02(14) . 2_475 ?
N9 N8 Rb2 146.25(17) . 2_475 ?
N7 N8 Rb2 144.84(16) . 1_545 ?
N9 N8 Rb2 60.60(12) . 1_545 ?
Rb2 N8 Rb2 107.90(6) 2_475 1_545 ?
N3 N4 N5 105.90(18) . . ?
N3 C2 C3 110.63(18) . . ?
N3 C2 H2A 109.5 . . ?
C3 C2 H2A 109.5 . . ?
N3 C2 H2B 109.5 . . ?
C3 C2 H2B 109.5 . . ?
H2A C2 H2B 108.1 . . ?
N8 N7 N6 109.28(19) . . ?
N8 N7 Rb2 148.37(16) . . ?
N6 N7 Rb2 99.73(14) . . ?
N8 N7 Rb2 59.86(13) . 2_475 ?
N6 N7 Rb2 158.12(16) . 2_475 ?
Rb2 N7 Rb2 88.56(5) . 2_475 ?
C3 N9 N8 104.19(19) . . ?
C3 N9 Rb2 137.15(15) . 1_545 ?
N8 N9 Rb2 96.37(13) . 1_545 ?
O4 N10 O3 125.6(2) . . ?
O4 N10 C4 117.1(2) . . ?
O3 N10 C4 117.3(2) . . ?
N1 O2 Rb1 111.16(17) . 2_566 ?
N1 O2 Rb1 122.43(17) . . ?
Rb1 O2 Rb1 125.43(7) 2_566 . ?
N2 C1 N5 115.4(2) . . ?
N2 C1 N1 123.1(2) . . ?
N5 C1 N1 121.4(2) . . ?
N9 C3 N6 113.2(2) . . ?
N9 C3 C2 123.7(2) . . ?
N6 C3 C2 123.1(2) . . ?
N11 C4 N14 115.1(2) . . ?
N11 C4 N10 121.6(2) . . ?
N14 C4 N10 123.2(2) . . ?

loop_
_geom_bond_atom_site_label_1
_geom_bond_atom_site_label_2
_geom_bond_distance
_geom_bond_site_symmetry_2
_geom_bond_publ_flag
Rb2 N8 2.899(2) 2_475 ?
Rb2 O6 2.930(2) . ?
Rb2 N9 2.994(2) 1_565 ?
Rb2 O6 3.002(2) 2_575 ?
Rb2 N7 3.111(2) . ?
Rb2 N13 3.185(2) . ?
Rb2 N14 3.2989(19) 2_475 ?
Rb2 N7 3.327(2) 2_475 ?
Rb2 N8 3.415(2) 1_565 ?
Rb2 N6 3.580(2) 2_575 ?
Rb2 N6 3.592(2) . ?
Rb2 O4 3.601(2) 2_475 ?
Rb2 H6 2.90(3) . ?
Rb1 O5 2.912(2) . ?
Rb1 O2 2.941(2) 2_566 ?
Rb1 O5 2.976(2) 2_466 ?
Rb1 N11 2.9974(19) . ?
Rb1 N5 3.119(2) . ?
Rb1 O3 3.1611(18) . ?
Rb1 N15 3.350(2) . ?
Rb1 O1 3.505(2) 2_566 ?
Rb1 O2 3.529(2) . ?
Rb1 N1 3.569(2) 2_566 ?
Rb1 O1 3.627(2) 1_465 ?
Rb1 Rb1 4.3655(6) 2_466 ?
Rb1 H8 3.29(4) . ?
O6 Rb2 3.002(2) 2_575 ?
O6 H5 0.84(4) . ?
O6 H6 0.80(3) . ?
O3 N10 1.226(3) . ?
N6 C3 1.322(3) . ?
N6 N7 1.347(3) . ?
N6 Rb2 3.580(2) 2_575 ?
N3 N4 1.321(3) . ?
N3 N2 1.323(2) . ?
N3 C2 1.472(3) . ?
O4 N10 1.220(2) . ?
O4 Rb2 3.601(2) 2_475 ?
O5 Rb1 2.976(2) 2_466 ?
O5 H7 0.75(3) . ?
O5 H8 0.80(4) . ?
O1 N1 1.221(3) . ?
O1 Rb1 3.505(2) 2_566 ?
O1 Rb1 3.627(2) 1_645 ?
N12 N11 1.321(2) . ?
N12 N13 1.325(2) . ?
N12 C5 1.467(3) . ?
N15 C6 1.322(3) . ?
N15 N16 1.356(3) . ?
N11 C4 1.320(3) . ?
N14 N13 1.323(3) . ?
N14 C4 1.326(3) . ?
N14 Rb2 3.2989(19) 2_475 ?
N2 C1 1.308(3) . ?
C5 C6 1.502(3) . ?
C5 H5A 0.9700 . ?
C5 H5B 0.9700 . ?
N016 C6 1.327(3) . ?
N016 N17 1.350(3) . ?
N17 N16 1.307(3) . ?
N1 O2 1.221(3) . ?
N1 C1 1.444(3) . ?
N1 Rb1 3.569(2) 2_566 ?
N5 N4 1.326(3) . ?
N5 C1 1.330(3) . ?
N8 N7 1.316(3) . ?
N8 N9 1.345(3) . ?
N8 Rb2 2.899(2) 2_475 ?
N8 Rb2 3.415(2) 1_545 ?
C2 C3 1.489(3) . ?
C2 H2A 0.9700 . ?
C2 H2B 0.9700 . ?
N7 Rb2 3.327(2) 2_475 ?
N9 C3 1.319(3) . ?
N9 Rb2 2.994(2) 1_545 ?
N10 C4 1.440(3) . ?
O2 Rb1 2.941(2) 2_566 ?

loop_
_geom_torsion_atom_site_label_1
_geom_torsion_atom_site_label_2
_geom_torsion_atom_site_label_3
_geom_torsion_atom_site_label_4
_geom_torsion
_geom_torsion_site_symmetry_1
_geom_torsion_site_symmetry_2
_geom_torsion_site_symmetry_3
_geom_torsion_site_symmetry_4
_geom_torsion_publ_flag
N8 Rb2 O6 Rb2 174.52(6) 2_475 . . 2_575 ?
N9 Rb2 O6 Rb2 67.97(6) 1_565 . . 2_575 ?
O6 Rb2 O6 Rb2 0.0 2_575 . . 2_575 ?
N7 Rb2 O6 Rb2 -69.58(6) . . . 2_575 ?
N13 Rb2 O6 Rb2 -33.61(13) . . . 2_575 ?
N14 Rb2 O6 Rb2 -146.07(7) 2_475 . . 2_575 ?
N7 Rb2 O6 Rb2 -156.79(5) 2_475 . . 2_575 ?
N8 Rb2 O6 Rb2 92.51(6) 1_565 . . 2_575 ?
N6 Rb2 O6 Rb2 75.84(6) 2_575 . . 2_575 ?
N6 Rb2 O6 Rb2 -48.39(5) . . . 2_575 ?
O4 Rb2 O6 Rb2 163.29(7) 2_475 . . 2_575 ?
O5 Rb1 O3 N10 108.66(18) . . . . ?
O2 Rb1 O3 N10 -141.66(18) 2_566 . . . ?
O5 Rb1 O3 N10 -167.04(18) 2_466 . . . ?
N11 Rb1 O3 N10 -6.58(16) . . . . ?
N5 Rb1 O3 N10 -86.34(18) . . . . ?
N15 Rb1 O3 N10 -19.38(19) . . . . ?
O1 Rb1 O3 N10 110.96(19) 2_566 . . . ?
O2 Rb1 O3 N10 -111.82(17) . . . . ?
N1 Rb1 O3 N10 165.4(2) 2_566 . . . ?
O1 Rb1 O3 N10 42.50(18) 1_465 . . . ?
Rb1 Rb1 O3 N10 150.75(17) 2_466 . . . ?
N8 Rb2 N6 C3 -11.5(4) 2_475 . . . ?
O6 Rb2 N6 C3 -140.2(4) . . . . ?
N9 Rb2 N6 C3 113.6(4) 1_565 . . . ?
O6 Rb2 N6 C3 122.9(4) 2_575 . . . ?
N7 Rb2 N6 C3 -36.8(4) . . . . ?
N13 Rb2 N6 C3 47.9(4) . . . . ?
N14 Rb2 N6 C3 -72.3(4) 2_475 . . . ?
N7 Rb2 N6 C3 -14.8(4) 2_475 . . . ?
N8 Rb2 N6 C3 111.9(4) 1_565 . . . ?
N6 Rb2 N6 C3 179.0(4) 2_575 . . . ?
O4 Rb2 N6 C3 -105.2(4) 2_475 . . . ?
N8 Rb2 N6 N7 25.33(17) 2_475 . . . ?
O6 Rb2 N6 N7 -103.39(14) . . . . ?
N9 Rb2 N6 N7 150.38(14) 1_565 . . . ?
O6 Rb2 N6 N7 159.74(16) 2_575 . . . ?
N13 Rb2 N6 N7 84.73(14) . . . . ?
N14 Rb2 N6 N7 -35.44(14) 2_475 . . . ?
N7 Rb2 N6 N7 21.98(17) 2_475 . . . ?
N8 Rb2 N6 N7 148.68(13) 1_565 . . . ?
N6 Rb2 N6 N7 -144.18(15) 2_575 . . . ?
O4 Rb2 N6 N7 -68.35(15) 2_475 . . . ?
N8 Rb2 N6 Rb2 169.51(6) 2_475 . . 2_575 ?
O6 Rb2 N6 Rb2 40.79(5) . . . 2_575 ?
N9 Rb2 N6 Rb2 -65.44(6) 1_565 . . 2_575 ?
O6 Rb2 N6 Rb2 -56.08(6) 2_575 . . 2_575 ?
N7 Rb2 N6 Rb2 144.18(15) . . . 2_575 ?
N13 Rb2 N6 Rb2 -131.09(5) . . . 2_575 ?
N14 Rb2 N6 Rb2 108.74(4) 2_475 . . 2_575 ?
N7 Rb2 N6 Rb2 166.16(4) 2_475 . . 2_575 ?
N8 Rb2 N6 Rb2 -67.14(8) 1_565 . . 2_575 ?
N6 Rb2 N6 Rb2 0.0 2_575 . . 2_575 ?
O4 Rb2 N6 Rb2 75.83(5) 2_475 . . 2_575 ?
O2 Rb1 O5 Rb1 -80.38(7) 2_566 . . 2_466 ?
O5 Rb1 O5 Rb1 0.0 2_466 . . 2_466 ?
N11 Rb1 O5 Rb1 126.28(6) . . . 2_466 ?
N5 Rb1 O5 Rb1 48.21(15) . . . 2_466 ?
O3 Rb1 O5 Rb1 77.45(6) . . . 2_466 ?
N15 Rb1 O5 Rb1 -159.19(5) . . . 2_466 ?
O1 Rb1 O5 Rb1 -101.50(7) 2_566 . . 2_466 ?
O2 Rb1 O5 Rb1 -35.41(12) . . . 2_466 ?
N1 Rb1 O5 Rb1 -88.21(7) 2_566 . . 2_466 ?
O1 Rb1 O5 Rb1 177.48(8) 1_465 . . 2_466 ?
O5 Rb1 N15 C6 -117.57(15) . . . . ?
O2 Rb1 N15 C6 151.63(15) 2_566 . . . ?
O5 Rb1 N15 C6 101.91(16) 2_466 . . . ?
N11 Rb1 N15 C6 -19.07(13) . . . . ?
N5 Rb1 N15 C6 49.50(14) . . . . ?
O3 Rb1 N15 C6 -8.17(16) . . . . ?
O1 Rb1 N15 C6 -169.38(15) 2_566 . . . ?
O2 Rb1 N15 C6 96.90(14) . . . . ?
N1 Rb1 N15 C6 170.42(15) 2_566 . . . ?
O1 Rb1 N15 C6 -93.02(14) 1_465 . . . ?
Rb1 Rb1 N15 C6 -159.91(11) 2_466 . . . ?
O5 Rb1 N15 N16 136.55(13) . . . . ?
O2 Rb1 N15 N16 45.75(13) 2_566 . . . ?
O5 Rb1 N15 N16 -3.97(19) 2_466 . . . ?
N11 Rb1 N15 N16 -124.95(14) . . . . ?
N5 Rb1 N15 N16 -56.38(13) . . . . ?
O3 Rb1 N15 N16 -114.05(13) . . . . ?
O1 Rb1 N15 N16 84.74(13) 2_566 . . . ?
O2 Rb1 N15 N16 -8.98(13) . . . . ?
N1 Rb1 N15 N16 64.54(13) 2_566 . . . ?
O1 Rb1 N15 N16 161.10(15) 1_465 . . . ?
Rb1 Rb1 N15 N16 94.21(16) 2_466 . . . ?
N13 N12 N11 C4 0.2(2) . . . . ?
C5 N12 N11 C4 175.94(19) . . . . ?
N13 N12 N11 Rb1 -176.48(14) . . . . ?
C5 N12 N11 Rb1 -0.8(3) . . . . ?
O5 Rb1 N11 C4 -67.75(17) . . . . ?
O2 Rb1 N11 C4 158.46(16) 2_566 . . . ?
O5 Rb1 N11 C4 29.36(19) 2_466 . . . ?
N5 Rb1 N11 C4 81.52(17) . . . . ?
O3 Rb1 N11 C4 5.54(15) . . . . ?
N15 Rb1 N11 C4 173.23(18) . . . . ?
O1 Rb1 N11 C4 -142.76(15) 2_566 . . . ?
O2 Rb1 N11 C4 99.02(17) . . . . ?
N1 Rb1 N11 C4 -170.37(15) 2_566 . . . ?
O1 Rb1 N11 C4 -119.45(18) 1_465 . . . ?
Rb1 Rb1 N11 C4 -23.51(18) 2_466 . . . ?
O5 Rb1 N11 N12 108.33(19) . . . . ?
O2 Rb1 N11 N12 -25.5(2) 2_566 . . . ?
O5 Rb1 N11 N12 -154.56(18) 2_466 . . . ?
N5 Rb1 N11 N12 -102.4(2) . . . . ?
O3 Rb1 N11 N12 -178.4(2) . . . . ?
N15 Rb1 N11 N12 -10.69(18) . . . . ?
O1 Rb1 N11 N12 33.3(2) 2_566 . . . ?
O2 Rb1 N11 N12 -84.91(19) . . . . ?
N1 Rb1 N11 N12 5.7(2) 2_566 . . . ?
O1 Rb1 N11 N12 56.62(18) 1_465 . . . ?
Rb1 Rb1 N11 N12 152.56(17) 2_466 . . . ?
N4 N3 N2 C1 -0.4(2) . . . . ?
C2 N3 N2 C1 179.0(2) . . . . ?
N11 N12 C5 C6 44.1(3) . . . . ?
N13 N12 C5 C6 -140.6(2) . . . . ?
C6 N016 N17 N16 0.0(3) . . . . ?
Rb1 O1 N1 O2 -12.6(3) 2_566 . . . ?
Rb1 O1 N1 O2 99.4(4) 1_645 . . . ?
Rb1 O1 N1 C1 166.1(2) 2_566 . . . ?
Rb1 O1 N1 C1 -82.0(4) 1_645 . . . ?
Rb1 O1 N1 Rb1 112.0(3) 1_645 . . 2_566 ?
C4 N14 N13 N12 0.7(2) . . . . ?
Rb2 N14 N13 N12 -173.19(12) 2_475 . . . ?
C4 N14 N13 Rb2 145.30(14) . . . . ?
Rb2 N14 N13 Rb2 -28.57(18) 2_475 . . . ?
N11 N12 N13 N14 -0.6(2) . . . . ?
C5 N12 N13 N14 -176.33(19) . . . . ?
N11 N12 N13 Rb2 -133.39(16) . . . . ?
C5 N12 N13 Rb2 50.9(3) . . . . ?
N8 Rb2 N13 N14 85.83(14) 2_475 . . . ?
O6 Rb2 N13 N14 -71.41(18) . . . . ?
N9 Rb2 N13 N14 178.46(14) 1_565 . . . ?
O6 Rb2 N13 N14 -108.44(14) 2_575 . . . ?
N7 Rb2 N13 N14 -33.15(13) . . . . ?
N14 Rb2 N13 N14 26.30(17) 2_475 . . . ?
N7 Rb2 N13 N14 64.42(13) 2_475 . . . ?
N8 Rb2 N13 N14 157.85(14) 1_565 . . . ?
N6 Rb2 N13 N14 -151.30(12) 2_575 . . . ?
N6 Rb2 N13 N14 -56.10(13) . . . . ?
O4 Rb2 N13 N14 78.75(17) 2_475 . . . ?
N8 Rb2 N13 N12 -142.12(18) 2_475 . . . ?
O6 Rb2 N13 N12 60.6(2) . . . . ?
N9 Rb2 N13 N12 -49.49(18) 1_565 . . . ?
O6 Rb2 N13 N12 23.61(17) 2_575 . . . ?
N7 Rb2 N13 N12 98.90(18) . . . . ?
N14 Rb2 N13 N12 158.35(17) 2_475 . . . ?
N7 Rb2 N13 N12 -163.54(19) 2_475 . . . ?
N8 Rb2 N13 N12 -70.11(18) 1_565 . . . ?
N6 Rb2 N13 N12 -19.3(2) 2_575 . . . ?
N6 Rb2 N13 N12 75.94(18) . . . . ?
O4 Rb2 N13 N12 -149.20(15) 2_475 . . . ?
O5 Rb1 N5 N4 67.9(2) . . . . ?
O2 Rb1 N5 N4 -163.85(18) 2_566 . . . ?
O5 Rb1 N5 N4 117.64(19) 2_466 . . . ?
N11 Rb1 N5 N4 -21.33(17) . . . . ?
O3 Rb1 N5 N4 35.49(17) . . . . ?
N15 Rb1 N5 N4 -89.30(19) . . . . ?
O1 Rb1 N5 N4 -155.03(16) 2_566 . . . ?
O2 Rb1 N5 N4 -178.9(2) . . . . ?
N1 Rb1 N5 N4 -162.97(17) 2_566 . . . ?
O1 Rb1 N5 N4 -46.1(2) 1_465 . . . ?
Rb1 Rb1 N5 N4 101.89(18) 2_466 . . . ?
O5 Rb1 N5 C1 -108.1(2) . . . . ?
O2 Rb1 N5 C1 20.2(2) 2_566 . . . ?
O5 Rb1 N5 C1 -58.3(2) 2_466 . . . ?
N11 Rb1 N5 C1 162.7(2) . . . . ?
O3 Rb1 N5 C1 -140.5(2) . . . . ?
N15 Rb1 N5 C1 94.7(2) . . . . ?
O1 Rb1 N5 C1 29.0(3) 2_566 . . . ?
O2 Rb1 N5 C1 5.1(2) . . . . ?
N1 Rb1 N5 C1 21.1(2) 2_566 . . . ?
O1 Rb1 N5 C1 137.9(2) 1_465 . . . ?
Rb1 Rb1 N5 C1 -74.1(2) 2_466 . . . ?
N016 N17 N16 N15 0.1(3) . . . . ?
C6 N15 N16 N17 -0.2(3) . . . . ?
Rb1 N15 N16 N17 102.85(18) . . . . ?
N16 N15 C6 N016 0.3(3) . . . . ?
Rb1 N15 C6 N016 -99.33(18) . . . . ?
N16 N15 C6 C5 -179.9(2) . . . . ?
Rb1 N15 C6 C5 80.5(2) . . . . ?
N17 N016 C6 N15 -0.2(3) . . . . ?
N17 N016 C6 C5 180.0(2) . . . . ?
N12 C5 C6 N15 -107.0(2) . . . . ?
N12 C5 C6 N016 72.8(3) . . . . ?
N2 N3 N4 N5 0.5(3) . . . . ?
C2 N3 N4 N5 -178.9(2) . . . . ?
C1 N5 N4 N3 -0.4(3) . . . . ?
Rb1 N5 N4 N3 -177.30(14) . . . . ?
N4 N3 C2 C3 4.2(3) . . . . ?
N2 N3 C2 C3 -175.21(19) . . . . ?
N9 N8 N7 N6 0.5(3) . . . . ?
Rb2 N8 N7 N6 159.02(15) 2_475 . . . ?
Rb2 N8 N7 N6 -65.5(3) 1_545 . . . ?
N9 N8 N7 Rb2 -155.0(2) . . . . ?
Rb2 N8 N7 Rb2 3.6(3) 2_475 . . . ?
Rb2 N8 N7 Rb2 139.0(2) 1_545 . . . ?
N9 N8 N7 Rb2 -158.5(2) . . . 2_475 ?
Rb2 N8 N7 Rb2 135.4(3) 1_545 . . 2_475 ?
C3 N6 N7 N8 0.0(3) . . . . ?
Rb2 N6 N7 N8 151.86(15) 2_575 . . . ?
Rb2 N6 N7 N8 -167.2(2) . . . . ?
C3 N6 N7 Rb2 167.22(15) . . . . ?
Rb2 N6 N7 Rb2 -40.91(14) 2_575 . . . ?
C3 N6 N7 Rb2 56.2(4) . . . 2_475 ?
Rb2 N6 N7 Rb2 -151.9(3) 2_575 . . 2_475 ?
Rb2 N6 N7 Rb2 -111.0(4) . . . 2_475 ?
N8 Rb2 N7 N8 -3.9(4) 2_475 . . . ?
O6 Rb2 N7 N8 -130.2(3) . . . . ?
N9 Rb2 N7 N8 117.4(3) 1_565 . . . ?
O6 Rb2 N7 N8 140.4(3) 2_575 . . . ?
N13 Rb2 N7 N8 68.9(3) . . . . ?
N14 Rb2 N7 N8 -60.2(3) 2_475 . . . ?
N7 Rb2 N7 N8 -3.1(3) 2_475 . . . ?
N8 Rb2 N7 N8 98.8(3) 1_565 . . . ?
N6 Rb2 N7 N8 -161.2(3) 2_575 . . . ?
N6 Rb2 N7 N8 156.6(4) . . . . ?
O4 Rb2 N7 N8 -79.3(3) 2_475 . . . ?
N8 Rb2 N7 N6 -160.45(13) 2_475 . . . ?
O6 Rb2 N7 N6 73.28(14) . . . . ?
N9 Rb2 N7 N6 -39.17(18) 1_565 . . . ?
O6 Rb2 N7 N6 -16.15(13) 2_575 . . . ?
N13 Rb2 N7 N6 -87.67(14) . . . . ?
N14 Rb2 N7 N6 143.21(15) 2_475 . . . ?
N7 Rb2 N7 N6 -159.64(16) 2_475 . . . ?
N8 Rb2 N7 N6 -57.7(2) 1_565 . . . ?
N6 Rb2 N7 N6 42.26(17) 2_575 . . . ?
O4 Rb2 N7 N6 124.17(13) 2_475 . . . ?
N8 Rb2 N7 Rb2 -0.81(7) 2_475 . . 2_475 ?
O6 Rb2 N7 Rb2 -127.08(6) . . . 2_475 ?
N9 Rb2 N7 Rb2 120.47(7) 1_565 . . 2_475 ?
O6 Rb2 N7 Rb2 143.49(6) 2_575 . . 2_475 ?
N13 Rb2 N7 Rb2 71.97(5) . . . 2_475 ?
N14 Rb2 N7 Rb2 -57.15(5) 2_475 . . 2_475 ?
N7 Rb2 N7 Rb2 0.0 2_475 . . 2_475 ?
N8 Rb2 N7 Rb2 101.91(14) 1_565 . . 2_475 ?
N6 Rb2 N7 Rb2 -158.10(4) 2_575 . . 2_475 ?
N6 Rb2 N7 Rb2 159.64(16) . . . 2_475 ?
O4 Rb2 N7 Rb2 -76.19(6) 2_475 . . 2_475 ?
N7 N8 N9 C3 -0.7(3) . . . . ?
Rb2 N8 N9 C3 -139.9(2) 2_475 . . . ?
Rb2 N8 N9 C3 142.10(19) 1_545 . . . ?
N7 N8 N9 Rb2 -142.85(17) . . . 1_545 ?
Rb2 N8 N9 Rb2 78.0(3) 2_475 . . 1_545 ?
Rb2 O4 N10 O3 -170.14(17) 2_475 . . . ?
Rb2 O4 N10 C4 10.3(3) 2_475 . . . ?
Rb1 O3 N10 O4 -172.52(18) . . . . ?
Rb1 O3 N10 C4 7.0(3) . . . . ?
O1 N1 O2 Rb1 16.0(4) . . . 2_566 ?
C1 N1 O2 Rb1 -162.62(16) . . . 2_566 ?
O1 N1 O2 Rb1 -174.7(2) . . . . ?
C1 N1 O2 Rb1 6.7(3) . . . . ?
Rb1 N1 O2 Rb1 169.3(3) 2_566 . . . ?
O5 Rb1 O2 N1 133.1(2) . . . . ?
O2 Rb1 O2 N1 -167.7(3) 2_566 . . . ?
O5 Rb1 O2 N1 92.1(2) 2_466 . . . ?
N11 Rb1 O2 N1 -28.3(2) . . . . ?
N5 Rb1 O2 N1 -6.03(19) . . . . ?
O3 Rb1 O2 N1 26.3(2) . . . . ?
N15 Rb1 O2 N1 -91.1(2) . . . . ?
O1 Rb1 O2 N1 -170.1(2) 2_566 . . . ?
N1 Rb1 O2 N1 -171.4(2) 2_566 . . . ?
O1 Rb1 O2 N1 -106.1(2) 1_465 . . . ?
Rb1 Rb1 O2 N1 109.6(2) 2_466 . . . ?
O5 Rb1 O2 Rb1 -59.15(14) . . . 2_566 ?
O2 Rb1 O2 Rb1 0.0 2_566 . . 2_566 ?
O5 Rb1 O2 Rb1 -100.15(10) 2_466 . . 2_566 ?
N11 Rb1 O2 Rb1 139.44(8) . . . 2_566 ?
N5 Rb1 O2 Rb1 161.70(14) . . . 2_566 ?
O3 Rb1 O2 Rb1 -165.98(8) . . . 2_566 ?
N15 Rb1 O2 Rb1 76.68(9) . . . 2_566 ?
O1 Rb1 O2 Rb1 -2.38(10) 2_566 . . 2_566 ?
N1 Rb1 O2 Rb1 -3.68(9) 2_566 . . 2_566 ?
O1 Rb1 O2 Rb1 61.61(13) 1_465 . . 2_566 ?
Rb1 Rb1 O2 Rb1 -82.64(9) 2_466 . . 2_566 ?
N3 N2 C1 N5 0.2(3) . . . . ?
N3 N2 C1 N1 -178.3(2) . . . . ?
N4 N5 C1 N2 0.1(3) . . . . ?
Rb1 N5 C1 N2 176.69(15) . . . . ?
N4 N5 C1 N1 178.6(2) . . . . ?
Rb1 N5 C1 N1 -4.8(4) . . . . ?
O1 N1 C1 N2 -2.5(4) . . . . ?
O2 N1 C1 N2 176.2(2) . . . . ?
Rb1 N1 C1 N2 132.9(4) 2_566 . . . ?
O1 N1 C1 N5 179.1(2) . . . . ?
O2 N1 C1 N5 -2.1(4) . . . . ?
Rb1 N1 C1 N5 -45.4(6) 2_566 . . . ?
N8 N9 C3 N6 0.8(3) . . . . ?
Rb2 N9 C3 N6 116.9(2) 1_545 . . . ?
N8 N9 C3 C2 -178.2(2) . . . . ?
Rb2 N9 C3 C2 -62.0(3) 1_545 . . . ?
N7 N6 C3 N9 -0.5(3) . . . . ?
Rb2 N6 C3 N9 -149.89(16) 2_575 . . . ?
Rb2 N6 C3 N9 31.3(5) . . . . ?
N7 N6 C3 C2 178.5(2) . . . . ?
Rb2 N6 C3 C2 29.1(3) 2_575 . . . ?
Rb2 N6 C3 C2 -149.7(3) . . . . ?
N3 C2 C3 N9 -94.9(3) . . . . ?
N3 C2 C3 N6 86.2(3) . . . . ?
N12 N11 C4 N14 0.2(2) . . . . ?
Rb1 N11 C4 N14 177.43(14) . . . . ?
N12 N11 C4 N10 177.4(2) . . . . ?
Rb1 N11 C4 N10 -5.4(3) . . . . ?
N13 N14 C4 N11 -0.6(3) . . . . ?
Rb2 N14 C4 N11 173.06(13) 2_475 . . . ?
N13 N14 C4 N10 -177.7(2) . . . . ?
Rb2 N14 C4 N10 -4.0(3) 2_475 . . . ?
O4 N10 C4 N11 178.3(2) . . . . ?
O3 N10 C4 N11 -1.3(3) . . . . ?
O4 N10 C4 N14 -4.8(3) . . . . ?
O3 N10 C4 N14 175.6(2) . . . . ?
